data_4065562
loop_
_publ_author_name
'Li, Ting'
'Garc\'ia, Juventino J.'
'Brennessel, William W.'
'Jones, William D.'

_publ_section_title
;
 C&#x2212;CN Bond Activation of Aromatic Nitriles and Fluxionality of the
 \h2-Arene Intermediates: Experimental and Theoretical Investigations
;
_journal_issue 11
_journal_name_full Organometallics
_journal_page_first 2430
_journal_paper_doi 10.1021/om100001m
_journal_volume 29
_journal_year 2010
_chemical_formula_moiety 'C26 H38 N2 Ni P2'
_chemical_formula_sum 'C26 H38 N2 Ni P2'
_chemical_formula_weight 499.23
_chemical_name_common (dippe)Ni(h2-1,4-dicyanonaphthalene)
_chemical_name_systematic
;
 ?
;
_space_group_IT_number 2
_symmetry_cell_setting triclinic
_symmetry_space_group_name_Hall '-P 1'
_symmetry_space_group_name_H-M 'P -1'
_atom_sites_solution_hydrogens geom
_atom_sites_solution_primary direct
_atom_sites_solution_secondary difmap
_audit_creation_method SHELXL-97
_cell_angle_alpha 71.985(2)
_cell_angle_beta 81.383(2)
_cell_angle_gamma 77.661(2)
_cell_formula_units_Z 4
_cell_length_a 10.3484(11)
_cell_length_b 16.1122(17)
_cell_length_c 16.7162(18)
_cell_measurement_reflns_used 3898
_cell_measurement_temperature 100.0(1)
_cell_measurement_theta_max 33.12
_cell_measurement_theta_min 2.54
_cell_volume 2578.8(5)
_computing_cell_refinement 'SAINT (Bruker, 2006)'
_computing_data_collection 'APEX2 (Bruker, 2006)'
_computing_data_reduction 'SAINT (Bruker, 2006)'
_computing_molecular_graphics 'SHELXTL (Bruker, 2000)'
_computing_publication_material 'SHELXTL (Bruker, 2000)'
_computing_structure_refinement 'SHELXL-97 (Sheldrick, 1997)'
_computing_structure_solution 'SIR97 (Altomare et al., 1999)'
_diffrn_ambient_temperature 100.0(1)
_diffrn_measured_fraction_theta_full 0.988
_diffrn_measured_fraction_theta_max 0.988
_diffrn_measurement_device_type 'Bruker SMART APEX II CCD Platform'
_diffrn_measurement_method 'area detector, \w scans per \f'
_diffrn_radiation_monochromator graphite
_diffrn_radiation_source 'fine-focus sealed tube'
_diffrn_radiation_type MoK\a
_diffrn_radiation_wavelength 0.71073
_diffrn_reflns_av_R_equivalents 0.0273
_diffrn_reflns_av_sigmaI/netI 0.0335
_diffrn_reflns_limit_h_max 15
_diffrn_reflns_limit_h_min -15
_diffrn_reflns_limit_k_max 24
_diffrn_reflns_limit_k_min -23
_diffrn_reflns_limit_l_max 24
_diffrn_reflns_limit_l_min -24
_diffrn_reflns_number 45899
_diffrn_reflns_theta_full 32.03
_diffrn_reflns_theta_max 32.03
_diffrn_reflns_theta_min 2.02
_exptl_absorpt_coefficient_mu 0.892
_exptl_absorpt_correction_T_max 0.7533
_exptl_absorpt_correction_T_min 0.7325
_exptl_absorpt_correction_type multi-scan
_exptl_absorpt_process_details 'SADABS (Sheldrick, 2007)'
_exptl_crystal_colour red
_exptl_crystal_density_diffrn 1.286
_exptl_crystal_density_method 'not measured'
_exptl_crystal_description block
_exptl_crystal_F_000 1064
_exptl_crystal_size_max 0.36
_exptl_crystal_size_mid 0.32
_exptl_crystal_size_min 0.32
_refine_diff_density_max 0.455
_refine_diff_density_min -0.266
_refine_diff_density_rms 0.062
_refine_ls_extinction_method none
_refine_ls_goodness_of_fit_ref 1.033
_refine_ls_hydrogen_treatment mixed
_refine_ls_matrix_type full
_refine_ls_number_parameters 583
_refine_ls_number_reflns 17749
_refine_ls_number_restraints 0
_refine_ls_restrained_S_all 1.033
_refine_ls_R_factor_all 0.0391
_refine_ls_R_factor_gt 0.0294
_refine_ls_shift/su_max 0.001
_refine_ls_shift/su_mean 0.000
_refine_ls_structure_factor_coef Fsqd
_refine_ls_weighting_details 'calc w=1/[\s^2^(Fo^2^)+(0.0367P)^2^+0.5207P] where P=(Fo^2^+2Fc^2^)/3'
_refine_ls_weighting_scheme calc
_refine_ls_wR_factor_gt 0.0723
_refine_ls_wR_factor_ref 0.0770
_reflns_number_gt 14769
_reflns_number_total 17749
_reflns_threshold_expression >2sigma(I)
_cod_data_source_file om100001m_si_004.cif
_cod_data_source_block jontl21_G3
_cod_original_sg_symbol_H-M P-1
_cod_database_code 4065562

loop_
_symmetry_equiv_pos_as_xyz
'x, y, z'
'-x, -y, -z'

loop_
_atom_site_label
_atom_site_type_symbol
_atom_site_fract_x
_atom_site_fract_y
_atom_site_fract_z
_atom_site_U_iso_or_equiv
_atom_site_adp_type
_atom_site_occupancy
_atom_site_symmetry_multiplicity
_atom_site_calc_flag
_atom_site_refinement_flags
Ni1 Ni 0.289096(14) -0.012409(9) 0.730905(9) 0.01336(3) Uani 1 1 d .
P1 P 0.41021(3) 0.08866(2) 0.713762(19) 0.01639(6) Uani 1 1 d .
P2 P 0.11104(3) 0.087423(19) 0.699829(19) 0.01538(6) Uani 1 1 d .
C1 C 0.24940(11) -0.13244(7) 0.75102(7) 0.0151(2) Uani 1 1 d .
C2 C 0.38670(12) -0.13579(8) 0.76383(8) 0.0174(2) Uani 1 1 d .
H2 H 0.4549(16) -0.1418(10) 0.7201(10) 0.023(4) Uiso 1 1 d .
C3 C 0.42112(12) -0.15706(7) 0.84797(8) 0.0188(2) Uani 1 1 d .
H3 H 0.5109 -0.1607 0.8571 0.023 Uiso 1 1 calc R
C4 C 0.32892(12) -0.17247(7) 0.91636(8) 0.0182(2) Uani 1 1 d .
C5 C 0.09476(13) -0.18575(8) 0.97646(8) 0.0201(2) Uani 1 1 d .
H5 H 0.1206 -0.1984 1.0318 0.024 Uiso 1 1 calc R
C6 C -0.03680(13) -0.18197(8) 0.96558(8) 0.0227(2) Uani 1 1 d .
H6 H -0.1010 -0.1900 1.0130 0.027 Uiso 1 1 calc R
C7 C -0.07468(13) -0.16642(8) 0.88491(8) 0.0217(2) Uani 1 1 d .
H7 H -0.1646 -0.1644 0.8774 0.026 Uiso 1 1 calc R
C8 C 0.01909(12) -0.15392(8) 0.81560(8) 0.0180(2) Uani 1 1 d .
H8 H -0.0069 -0.1452 0.7610 0.022 Uiso 1 1 calc R
C9 C 0.15146(12) -0.15403(7) 0.82485(7) 0.0154(2) Uani 1 1 d .
C10 C 0.19016(12) -0.17119(7) 0.90697(7) 0.0167(2) Uani 1 1 d .
C11 C 0.22597(12) -0.14700(8) 0.67403(8) 0.0182(2) Uani 1 1 d .
N1 N 0.21008(12) -0.15980(8) 0.61219(7) 0.0264(2) Uani 1 1 d .
C12 C 0.36800(14) -0.19015(8) 0.99960(8) 0.0228(2) Uani 1 1 d .
N2 N 0.39721(14) -0.20434(8) 1.06704(8) 0.0316(3) Uani 1 1 d .
C13 C 0.30437(13) 0.19540(8) 0.66397(8) 0.0216(2) Uani 1 1 d .
H13A H 0.3314 0.2437 0.6789 0.026 Uiso 1 1 calc R
H13B H 0.3186 0.2077 0.6018 0.026 Uiso 1 1 calc R
C14 C 0.15660(13) 0.19506(8) 0.69179(8) 0.0209(2) Uani 1 1 d .
H14A H 0.1032 0.2430 0.6506 0.025 Uiso 1 1 calc R
H14B H 0.1355 0.2071 0.7474 0.025 Uiso 1 1 calc R
C15 C 0.46882(13) 0.10735(9) 0.80535(8) 0.0229(2) Uani 1 1 d .
H15 H 0.5138 0.1602 0.7837 0.028 Uiso 1 1 calc R
C16 C 0.35175(16) 0.12792(13) 0.86829(10) 0.0380(4) Uani 1 1 d .
H16A H 0.3851 0.1365 0.9165 0.057 Uiso 1 1 calc R
H16B H 0.3030 0.0784 0.8881 0.057 Uiso 1 1 calc R
H16C H 0.2923 0.1821 0.8405 0.057 Uiso 1 1 calc R
C17 C 0.56960(18) 0.02856(10) 0.84924(11) 0.0386(4) Uani 1 1 d .
H17A H 0.6052 0.0432 0.8933 0.058 Uiso 1 1 calc R
H17B H 0.6423 0.0150 0.8078 0.058 Uiso 1 1 calc R
H17C H 0.5261 -0.0231 0.8748 0.058 Uiso 1 1 calc R
C18 C 0.55972(13) 0.08872(9) 0.63726(9) 0.0239(3) Uani 1 1 d .
H18 H 0.6326 0.0436 0.6671 0.029 Uiso 1 1 calc R
C19 C 0.53585(18) 0.05929(12) 0.56299(10) 0.0397(4) Uani 1 1 d .
H19A H 0.6179 0.0552 0.5255 0.060 Uiso 1 1 calc R
H19B H 0.4657 0.1026 0.5316 0.060 Uiso 1 1 calc R
H19C H 0.5085 0.0012 0.5842 0.060 Uiso 1 1 calc R
C20 C 0.60887(14) 0.17763(9) 0.60558(9) 0.0284(3) Uani 1 1 d .
H20A H 0.6924 0.1713 0.5698 0.043 Uiso 1 1 calc R
H20B H 0.6235 0.1956 0.6540 0.043 Uiso 1 1 calc R
H20C H 0.5421 0.2229 0.5728 0.043 Uiso 1 1 calc R
C21 C -0.03513(12) 0.08339(8) 0.77864(8) 0.0203(2) Uani 1 1 d .
H21A H -0.0784 0.0343 0.7767 0.024 Uiso 1 1 calc R
C22 C 0.00704(14) 0.06017(9) 0.86802(8) 0.0258(3) Uani 1 1 d .
H22A H -0.0707 0.0518 0.9091 0.039 Uiso 1 1 calc R
H22B H 0.0457 0.1085 0.8733 0.039 Uiso 1 1 calc R
H22C H 0.0731 0.0054 0.8789 0.039 Uiso 1 1 calc R
C23 C -0.13950(14) 0.16873(9) 0.75964(10) 0.0283(3) Uani 1 1 d .
H23A H -0.2191 0.1598 0.7989 0.043 Uiso 1 1 calc R
H23B H -0.1627 0.1835 0.7015 0.043 Uiso 1 1 calc R
H23C H -0.1033 0.2174 0.7664 0.043 Uiso 1 1 calc R
C24 C 0.04258(13) 0.10649(8) 0.59814(8) 0.0217(2) Uani 1 1 d .
H24A H -0.0105 0.1679 0.5823 0.026 Uiso 1 1 calc R
C25 C 0.15680(15) 0.10028(9) 0.52943(8) 0.0266(3) Uani 1 1 d .
H25A H 0.1207 0.1103 0.4756 0.040 Uiso 1 1 calc R
H25B H 0.2123 0.0412 0.5450 0.040 Uiso 1 1 calc R
H25C H 0.2106 0.1454 0.5237 0.040 Uiso 1 1 calc R
C26 C -0.04871(14) 0.04107(9) 0.60315(9) 0.0267(3) Uani 1 1 d .
H26A H -0.0863 0.0560 0.5490 0.040 Uiso 1 1 calc R
H26B H -0.1207 0.0448 0.6479 0.040 Uiso 1 1 calc R
H26C H 0.0027 -0.0194 0.6157 0.040 Uiso 1 1 calc R
Ni2 Ni 0.330438(14) 0.400301(9) 0.261742(9) 0.01224(3) Uani 1 1 d .
P3 P 0.47371(3) 0.488806(18) 0.212634(18) 0.01240(5) Uani 1 1 d .
P4 P 0.19182(3) 0.483930(19) 0.170631(18) 0.01309(5) Uani 1 1 d .
C27 C 0.26562(11) 0.29455(7) 0.34211(7) 0.01425(19) Uani 1 1 d .
C28 C 0.39629(11) 0.30197(8) 0.35810(7) 0.0156(2) Uani 1 1 d .
H28 H 0.4749(15) 0.2631(10) 0.3417(9) 0.019(4) Uiso 1 1 d .
C29 C 0.40417(12) 0.34387(8) 0.42068(7) 0.0179(2) Uani 1 1 d .
H29 H 0.4887 0.3507 0.4306 0.021 Uiso 1 1 calc R
C30 C 0.29368(13) 0.37434(8) 0.46665(7) 0.0187(2) Uani 1 1 d .
C31 C 0.04936(13) 0.38546(8) 0.50965(8) 0.0221(2) Uani 1 1 d .
H31 H 0.0578 0.4144 0.5498 0.026 Uiso 1 1 calc R
C32 C -0.07338(13) 0.36894(9) 0.50268(8) 0.0253(3) Uani 1 1 d .
H32 H -0.1488 0.3870 0.5375 0.030 Uiso 1 1 calc R
C33 C -0.08672(13) 0.32577(9) 0.44458(8) 0.0232(2) Uani 1 1 d .
H33 H -0.1708 0.3133 0.4405 0.028 Uiso 1 1 calc R
C34 C 0.02301(12) 0.30108(8) 0.39273(8) 0.0186(2) Uani 1 1 d .
H34 H 0.0131 0.2721 0.3530 0.022 Uiso 1 1 calc R
C35 C 0.14817(11) 0.31816(7) 0.39804(7) 0.0147(2) Uani 1 1 d .
C36 C 0.16183(12) 0.36023(7) 0.45849(7) 0.0166(2) Uani 1 1 d .
C37 C 0.25995(11) 0.23022(8) 0.29951(7) 0.0170(2) Uani 1 1 d .
N3 N 0.25824(11) 0.17873(8) 0.26479(7) 0.0248(2) Uani 1 1 d .
C38 C 0.30803(14) 0.41934(9) 0.52583(8) 0.0248(3) Uani 1 1 d .
N4 N 0.31857(14) 0.45583(9) 0.57316(9) 0.0364(3) Uani 1 1 d .
C39 C 0.41692(11) 0.56508(7) 0.11171(7) 0.0150(2) Uani 1 1 d .
H39A H 0.4503 0.6213 0.0997 0.018 Uiso 1 1 calc R
H39B H 0.4539 0.5382 0.0654 0.018 Uiso 1 1 calc R
C40 C 0.26470(11) 0.58473(7) 0.11473(7) 0.0153(2) Uani 1 1 d .
H40A H 0.2378 0.6081 0.0564 0.018 Uiso 1 1 calc R
H40B H 0.2294 0.6309 0.1439 0.018 Uiso 1 1 calc R
C41 C 0.48706(12) 0.55939(8) 0.27861(7) 0.0167(2) Uani 1 1 d .
H41 H 0.5295 0.5189 0.3300 0.020 Uiso 1 1 calc R
C42 C 0.35060(13) 0.60287(9) 0.30976(9) 0.0268(3) Uani 1 1 d .
H42A H 0.3607 0.6297 0.3532 0.040 Uiso 1 1 calc R
H42B H 0.2940 0.5579 0.3338 0.040 Uiso 1 1 calc R
H42C H 0.3097 0.6489 0.2623 0.040 Uiso 1 1 calc R
C43 C 0.57562(14) 0.62867(9) 0.23724(9) 0.0262(3) Uani 1 1 d .
H43A H 0.5805 0.6617 0.2768 0.039 Uiso 1 1 calc R
H43B H 0.5382 0.6698 0.1860 0.039 Uiso 1 1 calc R
H43C H 0.6650 0.5990 0.2224 0.039 Uiso 1 1 calc R
C44 C 0.64887(11) 0.44372(8) 0.18412(7) 0.0160(2) Uani 1 1 d .
H44 H 0.6939 0.4940 0.1493 0.019 Uiso 1 1 calc R
C45 C 0.72140(12) 0.39623(9) 0.26364(8) 0.0215(2) Uani 1 1 d .
H45A H 0.8110 0.3677 0.2478 0.032 Uiso 1 1 calc R
H45B H 0.6723 0.3512 0.3013 0.032 Uiso 1 1 calc R
H45C H 0.7273 0.4394 0.2927 0.032 Uiso 1 1 calc R
C46 C 0.65447(13) 0.37955(8) 0.13192(8) 0.0217(2) Uani 1 1 d .
H46A H 0.7474 0.3560 0.1171 0.032 Uiso 1 1 calc R
H46B H 0.6105 0.4111 0.0802 0.032 Uiso 1 1 calc R
H46C H 0.6091 0.3306 0.1651 0.032 Uiso 1 1 calc R
C47 C 0.02034(11) 0.53013(8) 0.20540(7) 0.0176(2) Uani 1 1 d .
H47A H -0.0309 0.4803 0.2236 0.021 Uiso 1 1 calc R
C48 C 0.01675(13) 0.56326(9) 0.28236(8) 0.0223(2) Uani 1 1 d .
H48A H -0.0758 0.5811 0.3027 0.033 Uiso 1 1 calc R
H48B H 0.0623 0.6142 0.2664 0.033 Uiso 1 1 calc R
H48C H 0.0614 0.5157 0.3272 0.033 Uiso 1 1 calc R
C49 C -0.05029(13) 0.60216(10) 0.13400(9) 0.0273(3) Uani 1 1 d .
H49A H -0.1403 0.6242 0.1556 0.041 Uiso 1 1 calc R
H49B H -0.0552 0.5772 0.0882 0.041 Uiso 1 1 calc R
H49C H -0.0006 0.6512 0.1125 0.041 Uiso 1 1 calc R
C50 C 0.16731(12) 0.44034(8) 0.08429(7) 0.0178(2) Uani 1 1 d .
H50A H 0.1393 0.4917 0.0348 0.021 Uiso 1 1 calc R
C51 C 0.29819(14) 0.38649(10) 0.05739(9) 0.0257(3) Uani 1 1 d .
H51A H 0.2848 0.3643 0.0114 0.039 Uiso 1 1 calc R
H51B H 0.3276 0.3363 0.1056 0.039 Uiso 1 1 calc R
H51C H 0.3658 0.4244 0.0380 0.039 Uiso 1 1 calc R
C52 C 0.05908(13) 0.38299(9) 0.11174(8) 0.0239(3) Uani 1 1 d .
H52A H 0.0565 0.3544 0.0682 0.036 Uiso 1 1 calc R
H52B H -0.0272 0.4204 0.1195 0.036 Uiso 1 1 calc R
H52C H 0.0787 0.3375 0.1651 0.036 Uiso 1 1 calc R

loop_
_atom_site_aniso_label
_atom_site_aniso_U_11
_atom_site_aniso_U_22
_atom_site_aniso_U_33
_atom_site_aniso_U_23
_atom_site_aniso_U_13
_atom_site_aniso_U_12
Ni1 0.01432(7) 0.01101(6) 0.01542(7) -0.00419(5) -0.00262(5) -0.00220(5)
P1 0.01741(14) 0.01444(13) 0.01866(14) -0.00471(11) -0.00297(11) -0.00479(11)
P2 0.01639(13) 0.01226(13) 0.01797(13) -0.00461(10) -0.00437(11) -0.00125(10)
C1 0.0174(5) 0.0124(5) 0.0167(5) -0.0056(4) -0.0025(4) -0.0027(4)
C2 0.0162(5) 0.0138(5) 0.0223(6) -0.0069(4) -0.0017(4) -0.0005(4)
C3 0.0188(5) 0.0114(5) 0.0269(6) -0.0061(4) -0.0076(5) 0.0002(4)
C4 0.0237(6) 0.0121(5) 0.0202(5) -0.0047(4) -0.0084(4) -0.0014(4)
C5 0.0278(6) 0.0155(5) 0.0171(5) -0.0048(4) -0.0027(5) -0.0037(5)
C6 0.0262(6) 0.0209(6) 0.0207(6) -0.0061(5) 0.0040(5) -0.0072(5)
C7 0.0211(6) 0.0197(6) 0.0247(6) -0.0059(5) -0.0003(5) -0.0066(5)
C8 0.0197(5) 0.0157(5) 0.0200(5) -0.0051(4) -0.0033(4) -0.0054(4)
C9 0.0196(5) 0.0101(4) 0.0172(5) -0.0044(4) -0.0023(4) -0.0030(4)
C10 0.0225(6) 0.0105(5) 0.0179(5) -0.0046(4) -0.0045(4) -0.0019(4)
C11 0.0200(5) 0.0134(5) 0.0210(5) -0.0046(4) -0.0008(4) -0.0036(4)
N1 0.0351(6) 0.0250(6) 0.0217(5) -0.0088(4) -0.0021(5) -0.0079(5)
C12 0.0293(7) 0.0147(5) 0.0261(6) -0.0052(5) -0.0096(5) -0.0038(5)
N2 0.0437(7) 0.0254(6) 0.0288(6) -0.0059(5) -0.0152(5) -0.0075(5)
C13 0.0246(6) 0.0146(5) 0.0259(6) -0.0038(4) -0.0049(5) -0.0055(4)
C14 0.0235(6) 0.0132(5) 0.0262(6) -0.0055(4) -0.0058(5) -0.0016(4)
C15 0.0254(6) 0.0236(6) 0.0243(6) -0.0086(5) -0.0063(5) -0.0087(5)
C16 0.0326(8) 0.0632(11) 0.0283(7) -0.0232(7) -0.0018(6) -0.0160(8)
C17 0.0505(10) 0.0276(7) 0.0435(9) -0.0103(7) -0.0282(8) -0.0025(7)
C18 0.0216(6) 0.0243(6) 0.0263(6) -0.0067(5) 0.0011(5) -0.0081(5)
C19 0.0422(9) 0.0512(10) 0.0358(8) -0.0256(8) 0.0145(7) -0.0227(8)
C20 0.0249(6) 0.0287(7) 0.0308(7) -0.0027(5) -0.0019(5) -0.0121(5)
C21 0.0184(5) 0.0184(5) 0.0255(6) -0.0090(5) -0.0019(5) -0.0025(4)
C22 0.0312(7) 0.0234(6) 0.0217(6) -0.0087(5) 0.0007(5) -0.0011(5)
C23 0.0206(6) 0.0260(7) 0.0373(8) -0.0120(6) -0.0037(5) 0.0035(5)
C24 0.0260(6) 0.0174(5) 0.0216(6) -0.0050(4) -0.0109(5) 0.0016(5)
C25 0.0360(7) 0.0240(6) 0.0191(6) -0.0037(5) -0.0052(5) -0.0054(5)
C26 0.0254(6) 0.0296(7) 0.0294(7) -0.0122(6) -0.0098(5) -0.0032(5)
Ni2 0.01289(7) 0.01243(7) 0.01163(6) -0.00289(5) -0.00119(5) -0.00354(5)
P3 0.01204(12) 0.01232(12) 0.01334(12) -0.00375(10) -0.00134(10) -0.00298(10)
P4 0.01253(12) 0.01498(13) 0.01186(12) -0.00334(10) -0.00096(10) -0.00355(10)
C27 0.0160(5) 0.0132(5) 0.0136(5) -0.0034(4) -0.0010(4) -0.0036(4)
C28 0.0147(5) 0.0149(5) 0.0163(5) -0.0034(4) -0.0023(4) -0.0016(4)
C29 0.0214(6) 0.0161(5) 0.0161(5) -0.0013(4) -0.0075(4) -0.0040(4)
C30 0.0253(6) 0.0169(5) 0.0140(5) -0.0034(4) -0.0056(4) -0.0028(4)
C31 0.0282(6) 0.0198(6) 0.0142(5) -0.0036(4) -0.0009(5) 0.0016(5)
C32 0.0232(6) 0.0260(6) 0.0184(6) -0.0024(5) 0.0029(5) 0.0039(5)
C33 0.0178(5) 0.0256(6) 0.0204(6) -0.0008(5) -0.0010(4) -0.0008(5)
C34 0.0177(5) 0.0188(5) 0.0175(5) -0.0028(4) -0.0019(4) -0.0027(4)
C35 0.0167(5) 0.0126(5) 0.0122(5) -0.0007(4) -0.0014(4) -0.0011(4)
C36 0.0215(5) 0.0138(5) 0.0120(5) -0.0013(4) -0.0026(4) -0.0007(4)
C37 0.0156(5) 0.0181(5) 0.0170(5) -0.0044(4) -0.0005(4) -0.0034(4)
N3 0.0232(5) 0.0256(5) 0.0297(6) -0.0139(5) -0.0022(4) -0.0046(4)
C38 0.0303(7) 0.0244(6) 0.0201(6) -0.0070(5) -0.0087(5) -0.0006(5)
N4 0.0436(8) 0.0393(7) 0.0334(7) -0.0202(6) -0.0167(6) 0.0014(6)
C39 0.0140(5) 0.0146(5) 0.0150(5) -0.0020(4) -0.0007(4) -0.0038(4)
C40 0.0141(5) 0.0149(5) 0.0158(5) -0.0026(4) -0.0013(4) -0.0030(4)
C41 0.0178(5) 0.0162(5) 0.0184(5) -0.0067(4) -0.0039(4) -0.0037(4)
C42 0.0240(6) 0.0293(7) 0.0337(7) -0.0212(6) -0.0025(5) -0.0007(5)
C43 0.0331(7) 0.0223(6) 0.0291(7) -0.0090(5) -0.0048(5) -0.0134(5)
C44 0.0129(5) 0.0157(5) 0.0189(5) -0.0044(4) -0.0006(4) -0.0026(4)
C45 0.0155(5) 0.0230(6) 0.0238(6) -0.0037(5) -0.0048(4) -0.0012(4)
C46 0.0210(6) 0.0204(6) 0.0237(6) -0.0101(5) -0.0011(5) 0.0013(5)
C47 0.0148(5) 0.0211(5) 0.0166(5) -0.0046(4) 0.0000(4) -0.0045(4)
C48 0.0203(6) 0.0249(6) 0.0210(6) -0.0094(5) 0.0009(5) -0.0005(5)
C49 0.0164(6) 0.0355(7) 0.0231(6) -0.0022(5) -0.0036(5) 0.0020(5)
C50 0.0203(5) 0.0212(5) 0.0136(5) -0.0052(4) -0.0023(4) -0.0064(4)
C51 0.0261(6) 0.0316(7) 0.0249(6) -0.0165(5) 0.0031(5) -0.0080(5)
C52 0.0259(6) 0.0285(6) 0.0223(6) -0.0088(5) -0.0024(5) -0.0133(5)

loop_
_atom_type_symbol
_atom_type_description
_atom_type_scat_dispersion_real
_atom_type_scat_dispersion_imag
_atom_type_scat_source
C C 0.0033 0.0016 'International Tables Vol C Tables 4.2.6.8 and 6.1.1.4'
H H 0.0000 0.0000 'International Tables Vol C Tables 4.2.6.8 and 6.1.1.4'
N N 0.0061 0.0033 'International Tables Vol C Tables 4.2.6.8 and 6.1.1.4'
P P 0.1023 0.0942 'International Tables Vol C Tables 4.2.6.8 and 6.1.1.4'
Ni Ni 0.3393 1.1124 'International Tables Vol C Tables 4.2.6.8 and 6.1.1.4'

loop_
_geom_angle_atom_site_label_1
_geom_angle_atom_site_label_2
_geom_angle_atom_site_label_3
_geom_angle
C2 Ni1 C1 43.18(5)
C2 Ni1 P2 153.34(4)
C1 Ni1 P2 110.21(4)
C2 Ni1 P1 114.57(4)
C1 Ni1 P1 157.55(4)
P2 Ni1 P1 92.092(15)
C13 P1 C18 102.16(6)
C13 P1 C15 104.46(6)
C18 P1 C15 103.44(6)
C13 P1 Ni1 105.24(4)
C18 P1 Ni1 117.87(4)
C15 P1 Ni1 121.32(4)
C21 P2 C24 104.76(6)
C21 P2 C14 102.42(6)
C24 P2 C14 104.07(6)
C21 P2 Ni1 118.49(4)
C24 P2 Ni1 118.83(4)
C14 P2 Ni1 106.16(4)
C11 C1 C2 117.00(10)
C11 C1 C9 117.81(10)
C2 C1 C9 119.67(10)
C11 C1 Ni1 111.69(8)
C2 C1 Ni1 68.30(6)
C9 C1 Ni1 111.09(7)
C3 C2 C1 118.33(11)
C3 C2 Ni1 108.87(8)
C1 C2 Ni1 68.52(6)
C3 C2 H2 119.2(9)
C1 C2 H2 119.8(9)
Ni1 C2 H2 107.4(9)
C4 C3 C2 122.08(11)
C4 C3 H3 119.0
C2 C3 H3 119.0
C3 C4 C12 119.76(11)
C3 C4 C10 121.70(11)
C12 C4 C10 118.54(11)
C6 C5 C10 120.93(11)
C6 C5 H5 119.5
C10 C5 H5 119.5
C5 C6 C7 119.87(12)
C5 C6 H6 120.1
C7 C6 H6 120.1
C8 C7 C6 119.95(12)
C8 C7 H7 120.0
C6 C7 H7 120.0
C7 C8 C9 121.06(11)
C7 C8 H8 119.5
C9 C8 H8 119.5
C8 C9 C10 118.86(11)
C8 C9 C1 121.65(10)
C10 C9 C1 119.42(10)
C5 C10 C9 119.26(11)
C5 C10 C4 122.11(11)
C9 C10 C4 118.63(11)
N1 C11 C1 178.43(14)
N2 C12 C4 178.85(15)
C14 C13 P1 112.40(8)
C14 C13 H13A 109.1
P1 C13 H13A 109.1
C14 C13 H13B 109.1
P1 C13 H13B 109.1
H13A C13 H13B 107.9
C13 C14 P2 111.66(8)
C13 C14 H14A 109.3
P2 C14 H14A 109.3
C13 C14 H14B 109.3
P2 C14 H14B 109.3
H14A C14 H14B 107.9
C17 C15 C16 110.46(13)
C17 C15 P1 111.76(10)
C16 C15 P1 110.89(9)
C17 C15 H15 107.9
C16 C15 H15 107.9
P1 C15 H15 107.9
C15 C16 H16A 109.5
C15 C16 H16B 109.5
H16A C16 H16B 109.5
C15 C16 H16C 109.5
H16A C16 H16C 109.5
H16B C16 H16C 109.5
C15 C17 H17A 109.5
C15 C17 H17B 109.5
H17A C17 H17B 109.5
C15 C17 H17C 109.5
H17A C17 H17C 109.5
H17B C17 H17C 109.5
C19 C18 C20 110.55(12)
C19 C18 P1 110.57(10)
C20 C18 P1 113.90(10)
C19 C18 H18 107.2
C20 C18 H18 107.2
P1 C18 H18 107.2
C18 C19 H19A 109.5
C18 C19 H19B 109.5
H19A C19 H19B 109.5
C18 C19 H19C 109.5
H19A C19 H19C 109.5
H19B C19 H19C 109.5
C18 C20 H20A 109.5
C18 C20 H20B 109.5
H20A C20 H20B 109.5
C18 C20 H20C 109.5
H20A C20 H20C 109.5
H20B C20 H20C 109.5
C22 C21 C23 110.86(11)
C22 C21 P2 110.96(9)
C23 C21 P2 113.28(9)
C22 C21 H21A 107.1
C23 C21 H21A 107.1
P2 C21 H21A 107.1
C21 C22 H22A 109.5
C21 C22 H22B 109.5
H22A C22 H22B 109.5
C21 C22 H22C 109.5
H22A C22 H22C 109.5
H22B C22 H22C 109.5
C21 C23 H23A 109.5
C21 C23 H23B 109.5
H23A C23 H23B 109.5
C21 C23 H23C 109.5
H23A C23 H23C 109.5
H23B C23 H23C 109.5
C25 C24 C26 110.02(11)
C25 C24 P2 109.40(9)
C26 C24 P2 112.63(9)
C25 C24 H24A 108.2
C26 C24 H24A 108.2
P2 C24 H24A 108.2
C24 C25 H25A 109.5
C24 C25 H25B 109.5
H25A C25 H25B 109.5
C24 C25 H25C 109.5
H25A C25 H25C 109.5
H25B C25 H25C 109.5
C24 C26 H26A 109.5
C24 C26 H26B 109.5
H26A C26 H26B 109.5
C24 C26 H26C 109.5
H26A C26 H26C 109.5
H26B C26 H26C 109.5
C28 Ni2 C27 43.11(5)
C28 Ni2 P3 110.28(4)
C27 Ni2 P3 153.38(3)
C28 Ni2 P4 157.92(4)
C27 Ni2 P4 114.86(3)
P3 Ni2 P4 91.705(14)
C39 P3 C41 106.29(5)
C39 P3 C44 103.61(5)
C41 P3 C44 103.65(5)
C39 P3 Ni2 106.18(4)
C41 P3 Ni2 115.82(4)
C44 P3 Ni2 119.96(4)
C47 P4 C50 103.13(5)
C47 P4 C40 103.05(5)
C50 P4 C40 103.97(5)
C47 P4 Ni2 121.25(4)
C50 P4 Ni2 117.26(4)
C40 P4 Ni2 106.10(4)
C37 C27 C28 117.06(10)
C37 C27 C35 117.60(10)
C28 C27 C35 119.70(10)
C37 C27 Ni2 110.89(8)
C28 C27 Ni2 67.50(6)
C35 C27 Ni2 112.80(8)
C29 C28 C27 118.07(10)
C29 C28 Ni2 104.27(8)
C27 C28 Ni2 69.39(6)
C29 C28 H28 118.8(9)
C27 C28 H28 119.9(9)
Ni2 C28 H28 112.4(9)
C30 C29 C28 121.99(11)
C30 C29 H29 119.0
C28 C29 H29 119.0
C29 C30 C38 119.12(12)
C29 C30 C36 121.59(11)
C38 C30 C36 119.27(11)
C32 C31 C36 121.08(12)
C32 C31 H31 119.5
C36 C31 H31 119.5
C31 C32 C33 119.99(12)
C31 C32 H32 120.0
C33 C32 H32 120.0
C34 C33 C32 119.87(12)
C34 C33 H33 120.1
C32 C33 H33 120.1
C33 C34 C35 121.07(12)
C33 C34 H34 119.5
C35 C34 H34 119.5
C34 C35 C36 118.85(11)
C34 C35 C27 122.05(10)
C36 C35 C27 119.10(10)
C31 C36 C35 119.12(11)
C31 C36 C30 122.07(11)
C35 C36 C30 118.80(10)
N3 C37 C27 178.53(13)
N4 C38 C30 179.46(16)
C40 C39 P3 111.18(7)
C40 C39 H39A 109.4
P3 C39 H39A 109.4
C40 C39 H39B 109.4
P3 C39 H39B 109.4
H39A C39 H39B 108.0
C39 C40 P4 111.74(8)
C39 C40 H40A 109.3
P4 C40 H40A 109.3
C39 C40 H40B 109.3
P4 C40 H40B 109.3
H40A C40 H40B 107.9
C43 C41 C42 110.65(10)
C43 C41 P3 114.33(9)
C42 C41 P3 111.87(8)
C43 C41 H41 106.5
C42 C41 H41 106.5
P3 C41 H41 106.5
C41 C42 H42A 109.5
C41 C42 H42B 109.5
H42A C42 H42B 109.5
C41 C42 H42C 109.5
H42A C42 H42C 109.5
H42B C42 H42C 109.5
C41 C43 H43A 109.5
C41 C43 H43B 109.5
H43A C43 H43B 109.5
C41 C43 H43C 109.5
H43A C43 H43C 109.5
H43B C43 H43C 109.5
C45 C44 C46 110.09(10)
C45 C44 P3 110.47(8)
C46 C44 P3 109.96(8)
C45 C44 H44 108.8
C46 C44 H44 108.8
P3 C44 H44 108.8
C44 C45 H45A 109.5
C44 C45 H45B 109.5
H45A C45 H45B 109.5
C44 C45 H45C 109.5
H45A C45 H45C 109.5
H45B C45 H45C 109.5
C44 C46 H46A 109.5
C44 C46 H46B 109.5
H46A C46 H46B 109.5
C44 C46 H46C 109.5
H46A C46 H46C 109.5
H46B C46 H46C 109.5
C48 C47 C49 111.27(11)
C48 C47 P4 111.72(8)
C49 C47 P4 112.76(8)
C48 C47 H47A 106.9
C49 C47 H47A 106.9
P4 C47 H47A 106.9
C47 C48 H48A 109.5
C47 C48 H48B 109.5
H48A C48 H48B 109.5
C47 C48 H48C 109.5
H48A C48 H48C 109.5
H48B C48 H48C 109.5
C47 C49 H49A 109.5
C47 C49 H49B 109.5
H49A C49 H49B 109.5
C47 C49 H49C 109.5
H49A C49 H49C 109.5
H49B C49 H49C 109.5
C52 C50 C51 110.14(11)
C52 C50 P4 111.14(8)
C51 C50 P4 109.88(8)
C52 C50 H50A 108.5
C51 C50 H50A 108.5
P4 C50 H50A 108.5
C50 C51 H51A 109.5
C50 C51 H51B 109.5
H51A C51 H51B 109.5
C50 C51 H51C 109.5
H51A C51 H51C 109.5
H51B C51 H51C 109.5
C50 C52 H52A 109.5
C50 C52 H52B 109.5
H52A C52 H52B 109.5
C50 C52 H52C 109.5
H52A C52 H52C 109.5
H52B C52 H52C 109.5

loop_
_geom_bond_atom_site_label_1
_geom_bond_atom_site_label_2
_geom_bond_distance
Ni1 C2 1.9765(12)
Ni1 C1 1.9794(11)
Ni1 P2 2.1807(4)
Ni1 P1 2.1866(4)
P1 C13 1.8527(13)
P1 C18 1.8537(13)
P1 C15 1.8558(13)
P2 C21 1.8493(13)
P2 C24 1.8522(13)
P2 C14 1.8531(12)
C1 C11 1.4404(16)
C1 C2 1.4556(16)
C1 C9 1.4771(16)
C2 C3 1.4221(17)
C2 H2 0.950(16)
C3 C4 1.3704(18)
C3 H3 0.9500
C4 C12 1.4336(17)
C4 C10 1.4628(17)
C5 C6 1.3864(18)
C5 C10 1.4020(17)
C5 H5 0.9500
C6 C7 1.3937(18)
C6 H6 0.9500
C7 C8 1.3881(17)
C7 H7 0.9500
C8 C9 1.4009(16)
C8 H8 0.9500
C9 C10 1.4157(16)
C11 N1 1.1557(16)
C12 N2 1.1522(17)
C13 C14 1.5309(18)
C13 H13A 0.9900
C13 H13B 0.9900
C14 H14A 0.9900
C14 H14B 0.9900
C15 C17 1.525(2)
C15 C16 1.532(2)
C15 H15 1.0000
C16 H16A 0.9800
C16 H16B 0.9800
C16 H16C 0.9800
C17 H17A 0.9800
C17 H17B 0.9800
C17 H17C 0.9800
C18 C19 1.527(2)
C18 C20 1.5339(19)
C18 H18 1.0000
C19 H19A 0.9800
C19 H19B 0.9800
C19 H19C 0.9800
C20 H20A 0.9800
C20 H20B 0.9800
C20 H20C 0.9800
C21 C22 1.5305(18)
C21 C23 1.5349(18)
C21 H21A 1.0000
C22 H22A 0.9800
C22 H22B 0.9800
C22 H22C 0.9800
C23 H23A 0.9800
C23 H23B 0.9800
C23 H23C 0.9800
C24 C25 1.5297(19)
C24 C26 1.5356(19)
C24 H24A 1.0000
C25 H25A 0.9800
C25 H25B 0.9800
C25 H25C 0.9800
C26 H26A 0.9800
C26 H26B 0.9800
C26 H26C 0.9800
Ni2 C28 1.9642(11)
Ni2 C27 1.9900(11)
Ni2 P3 2.1727(4)
Ni2 P4 2.1799(3)
P3 C39 1.8460(11)
P3 C41 1.8486(12)
P3 C44 1.8529(12)
P4 C47 1.8533(12)
P4 C50 1.8584(12)
P4 C40 1.8583(12)
C27 C37 1.4423(16)
C27 C28 1.4531(16)
C27 C35 1.4758(16)
C28 C29 1.4292(16)
C28 H28 0.975(15)
C29 C30 1.3672(17)
C29 H29 0.9500
C30 C38 1.4352(17)
C30 C36 1.4627(17)
C31 C32 1.380(2)
C31 C36 1.4020(17)
C31 H31 0.9500
C32 C33 1.395(2)
C32 H32 0.9500
C33 C34 1.3871(17)
C33 H33 0.9500
C34 C35 1.4011(16)
C34 H34 0.9500
C35 C36 1.4170(16)
C37 N3 1.1544(16)
C38 N4 1.1510(17)
C39 C40 1.5353(16)
C39 H39A 0.9900
C39 H39B 0.9900
C40 H40A 0.9900
C40 H40B 0.9900
C41 C43 1.5279(17)
C41 C42 1.5292(17)
C41 H41 1.0000
C42 H42A 0.9800
C42 H42B 0.9800
C42 H42C 0.9800
C43 H43A 0.9800
C43 H43B 0.9800
C43 H43C 0.9800
C44 C45 1.5298(17)
C44 C46 1.5333(17)
C44 H44 1.0000
C45 H45A 0.9800
C45 H45B 0.9800
C45 H45C 0.9800
C46 H46A 0.9800
C46 H46B 0.9800
C46 H46C 0.9800
C47 C48 1.5307(17)
C47 C49 1.5322(17)
C47 H47A 1.0000
C48 H48A 0.9800
C48 H48B 0.9800
C48 H48C 0.9800
C49 H49A 0.9800
C49 H49B 0.9800
C49 H49C 0.9800
C50 C52 1.5313(17)
C50 C51 1.5316(18)
C50 H50A 1.0000
C51 H51A 0.9800
C51 H51B 0.9800
C51 H51C 0.9800
C52 H52A 0.9800
C52 H52B 0.9800
C52 H52C 0.9800

loop_
_geom_torsion_atom_site_label_1
_geom_torsion_atom_site_label_2
_geom_torsion_atom_site_label_3
_geom_torsion_atom_site_label_4
_geom_torsion
C2 Ni1 P1 C13 169.37(6)
C1 Ni1 P1 C13 162.77(10)
P2 Ni1 P1 C13 -10.81(5)
C2 Ni1 P1 C18 56.34(7)
C1 Ni1 P1 C18 49.74(11)
P2 Ni1 P1 C18 -123.83(5)
C2 Ni1 P1 C15 -72.68(7)
C1 Ni1 P1 C15 -79.28(10)
P2 Ni1 P1 C15 107.15(5)
C2 Ni1 P2 C21 57.85(10)
C1 Ni1 P2 C21 60.82(6)
P1 Ni1 P2 C21 -121.79(5)
C2 Ni1 P2 C24 -71.16(10)
C1 Ni1 P2 C24 -68.20(6)
P1 Ni1 P2 C24 109.19(5)
C2 Ni1 P2 C14 172.19(9)
C1 Ni1 P2 C14 175.16(6)
P1 Ni1 P2 C14 -7.45(5)
C2 Ni1 C1 C11 -111.57(11)
P2 Ni1 C1 C11 70.38(9)
P1 Ni1 C1 C11 -102.78(11)
P2 Ni1 C1 C2 -178.06(6)
P1 Ni1 C1 C2 8.79(13)
C2 Ni1 C1 C9 114.68(11)
P2 Ni1 C1 C9 -63.38(8)
P1 Ni1 C1 C9 123.47(9)
C11 C1 C2 C3 -155.37(11)
C9 C1 C2 C3 -2.13(15)
Ni1 C1 C2 C3 100.53(10)
C11 C1 C2 Ni1 104.11(10)
C9 C1 C2 Ni1 -102.65(10)
C1 Ni1 C2 C3 -113.86(11)
P2 Ni1 C2 C3 -109.79(10)
P1 Ni1 C2 C3 69.82(9)
P2 Ni1 C2 C1 4.07(12)
P1 Ni1 C2 C1 -176.32(5)
C1 C2 C3 C4 -1.38(17)
Ni1 C2 C3 C4 73.82(13)
C2 C3 C4 C12 -177.50(11)
C2 C3 C4 C10 2.34(17)
C10 C5 C6 C7 2.14(18)
C5 C6 C7 C8 -0.61(19)
C6 C7 C8 C9 -1.91(18)
C7 C8 C9 C10 2.85(17)
C7 C8 C9 C1 -174.11(11)
C11 C1 C9 C8 -25.29(16)
C2 C1 C9 C8 -178.32(10)
Ni1 C1 C9 C8 105.35(11)
C11 C1 C9 C10 157.76(10)
C2 C1 C9 C10 4.73(15)
Ni1 C1 C9 C10 -71.60(11)
C6 C5 C10 C9 -1.16(17)
C6 C5 C10 C4 178.37(11)
C8 C9 C10 C5 -1.31(16)
C1 C9 C10 C5 175.72(10)
C8 C9 C10 C4 179.14(10)
C1 C9 C10 C4 -3.82(15)
C3 C4 C10 C5 -179.16(11)
C12 C4 C10 C5 0.67(17)
C3 C4 C10 C9 0.37(16)
C12 C4 C10 C9 -179.80(10)
C2 C1 C11 N1 26(5)
C9 C1 C11 N1 -128(5)
Ni1 C1 C11 N1 102(5)
C3 C4 C12 N2 174(100)
C10 C4 C12 N2 -6(7)
C18 P1 C13 C14 155.39(9)
C15 P1 C13 C14 -97.09(10)
Ni1 P1 C13 C14 31.72(10)
P1 C13 C14 P2 -39.59(11)
C21 P2 C14 C13 153.80(9)
C24 P2 C14 C13 -97.29(10)
Ni1 P2 C14 C13 28.88(10)
C13 P1 C15 C17 -174.23(11)
C18 P1 C15 C17 -67.65(12)
Ni1 P1 C15 C17 67.43(12)
C13 P1 C15 C16 62.04(12)
C18 P1 C15 C16 168.62(11)
Ni1 P1 C15 C16 -56.30(12)
C13 P1 C18 C19 -80.79(12)
C15 P1 C18 C19 170.90(11)
Ni1 P1 C18 C19 33.93(12)
C13 P1 C18 C20 44.40(11)
C15 P1 C18 C20 -63.91(11)
Ni1 P1 C18 C20 159.12(8)
C24 P2 C21 C22 175.30(9)
C14 P2 C21 C22 -76.31(10)
Ni1 P2 C21 C22 40.03(10)
C24 P2 C21 C23 -59.27(10)
C14 P2 C21 C23 49.13(10)
Ni1 P2 C21 C23 165.47(8)
C21 P2 C24 C25 -173.45(9)
C14 P2 C24 C25 79.37(10)
Ni1 P2 C24 C25 -38.37(10)
C21 P2 C24 C26 -50.76(10)
C14 P2 C24 C26 -157.94(9)
Ni1 P2 C24 C26 84.32(10)
C28 Ni2 P3 C39 169.53(5)
C27 Ni2 P3 C39 171.12(8)
P4 Ni2 P3 C39 -12.56(4)
C28 Ni2 P3 C41 -72.78(6)
C27 Ni2 P3 C41 -71.18(9)
P4 Ni2 P3 C41 105.14(4)
C28 Ni2 P3 C44 52.77(6)
C27 Ni2 P3 C44 54.37(9)
P4 Ni2 P3 C44 -129.31(5)
C28 Ni2 P4 C47 51.78(11)
C27 Ni2 P4 C47 55.17(6)
P3 Ni2 P4 C47 -123.01(5)
C28 Ni2 P4 C50 -75.92(10)
C27 Ni2 P4 C50 -72.53(6)
P3 Ni2 P4 C50 109.29(4)
C28 Ni2 P4 C40 168.52(10)
C27 Ni2 P4 C40 171.91(5)
P3 Ni2 P4 C40 -6.27(4)
C28 Ni2 C27 C37 -111.65(11)
P3 Ni2 C27 C37 -113.84(9)
P4 Ni2 C27 C37 70.22(8)
P3 Ni2 C27 C28 -2.19(11)
P4 Ni2 C27 C28 -178.13(5)
C28 Ni2 C27 C35 114.06(11)
P3 Ni2 C27 C35 111.87(9)
P4 Ni2 C27 C35 -64.08(8)
C37 C27 C28 C29 -161.57(10)
C35 C27 C28 C29 -8.66(16)
Ni2 C27 C28 C29 95.62(10)
C37 C27 C28 Ni2 102.81(10)
C35 C27 C28 Ni2 -104.27(10)
C27 Ni2 C28 C29 -115.03(11)
P3 Ni2 C28 C29 63.92(8)
P4 Ni2 C28 C29 -110.53(10)
P3 Ni2 C28 C27 178.95(5)
P4 Ni2 C28 C27 4.51(13)
C27 C28 C29 C30 1.84(17)
Ni2 C28 C29 C30 75.82(12)
C28 C29 C30 C38 -177.22(11)
C28 C29 C30 C36 4.33(18)
C36 C31 C32 C33 0.60(19)
C31 C32 C33 C34 -1.27(19)
C32 C33 C34 C35 0.51(18)
C33 C34 C35 C36 0.92(17)
C33 C34 C35 C27 -178.43(11)
C37 C27 C35 C34 -18.43(16)
C28 C27 C35 C34 -171.20(10)
Ni2 C27 C35 C34 112.58(10)
C37 C27 C35 C36 162.22(10)
C28 C27 C35 C36 9.45(16)
Ni2 C27 C35 C36 -66.76(12)
C32 C31 C36 C35 0.83(18)
C32 C31 C36 C30 -177.91(11)
C34 C35 C36 C31 -1.57(16)
C27 C35 C36 C31 177.80(10)
C34 C35 C36 C30 177.21(10)
C27 C35 C36 C30 -3.42(15)
C29 C30 C36 C31 175.28(11)
C38 C30 C36 C31 -3.17(17)
C29 C30 C36 C35 -3.47(17)
C38 C30 C36 C35 178.08(11)
C28 C27 C37 N3 -20(5)
C35 C27 C37 N3 -174(100)
Ni2 C27 C37 N3 54(5)
C29 C30 C38 N4 148(20)
C36 C30 C38 N4 -33(20)
C41 P3 C39 C40 -90.48(9)
C44 P3 C39 C40 160.63(8)
Ni2 P3 C39 C40 33.38(8)
P3 C39 C40 P4 -40.14(10)
C47 P4 C40 C39 156.97(8)
C50 P4 C40 C39 -95.69(9)
Ni2 P4 C40 C39 28.57(9)
C39 P3 C41 C43 -55.13(10)
C44 P3 C41 C43 53.73(10)
Ni2 P3 C41 C43 -172.77(8)
C39 P3 C41 C42 71.64(10)
C44 P3 C41 C42 -179.50(9)
Ni2 P3 C41 C42 -46.00(10)
C39 P3 C44 C45 166.53(8)
C41 P3 C44 C45 55.70(9)
Ni2 P3 C44 C45 -75.39(9)
C39 P3 C44 C46 -71.75(9)
C41 P3 C44 C46 177.41(8)
Ni2 P3 C44 C46 46.32(9)
C50 P4 C47 C48 175.27(9)
C40 P4 C47 C48 -76.76(9)
Ni2 P4 C47 C48 41.51(10)
C50 P4 C47 C49 -58.54(10)
C40 P4 C47 C49 49.43(10)
Ni2 P4 C47 C49 167.70(8)
C47 P4 C50 C52 -49.00(10)
C40 P4 C50 C52 -156.27(9)
Ni2 P4 C50 C52 87.01(9)
C47 P4 C50 C51 -171.16(9)
C40 P4 C50 C51 81.57(9)
Ni2 P4 C50 C51 -35.16(10)
